data_7101356
loop_
_publ_author_name
'Takashi Ishihara'
'Tsutomu Konno'
'Taichi Shimada'
'Masamitsu Yoshioka'

_publ_section_title
;
First Highly Stereoselective Synthesis of
anti-alpha-Trifluoromethyl-beta-amino Acid Derivatives
;
_journal_issue 34
_journal_name_full 'Chemical Communications'
_journal_paper_doi 10.1039/b603882d
_journal_year 2006
_chemical_absolute_configuration 'CHOOSE rm ad rmad syn or unk'
_chemical_formula_moiety 'C28 H30 F3 N2 O5 '
_chemical_formula_sum 'C28 H30 F3 N2 O5'
_chemical_formula_weight 531.55
_space_group_IT_number 5
_space_group_name_Hall 'C 2y'
_space_group_name_H-M_alt 'C 1 2 1'
_symmetry_cell_setting monoclinic
_symmetry_Int_Tables_number 5
_symmetry_space_group_name_Hall 'C 2y'
_symmetry_space_group_name_H-M 'C 1 2 1'
_audit_creation_date 2006-07-14
_audit_creation_method 'by CrystalStructure 3.7.0'
_cell_angle_alpha 90.0000
_cell_angle_beta 92.929(13)
_cell_angle_gamma 90.0000
_cell_formula_units_Z 4
_cell_length_a 29.527(5)
_cell_length_b 6.3638(12)
_cell_length_c 14.506(2)
_cell_measurement_reflns_used 25
_cell_measurement_temperature 198.1
_cell_measurement_theta_max 28.6
_cell_measurement_theta_min 25.0
_cell_volume 2722.1(8)
_computing_cell_refinement WinAFC
_computing_data_collection WinAFC
_computing_data_reduction CrystalStructure
_computing_publication_material 'CrystalStructure 3.7.0'
_computing_structure_refinement SHELXL
_diffrn_measured_fraction_theta_full 1.000
_diffrn_measured_fraction_theta_max 1.000
_diffrn_measurement_device_type 'Rigaku AFC7R'
_diffrn_measurement_method \w-2\q
_diffrn_radiation_type 'Cu K\a'
_diffrn_radiation_wavelength 1.54178
_diffrn_reflns_av_R_equivalents 0.021
_diffrn_reflns_limit_h_max 34
_diffrn_reflns_limit_h_min -24
_diffrn_reflns_limit_k_max 5
_diffrn_reflns_limit_k_min -7
_diffrn_reflns_limit_l_max 17
_diffrn_reflns_limit_l_min -17
_diffrn_reflns_number 4348
_diffrn_reflns_theta_full 66.78
_diffrn_reflns_theta_max 66.78
_diffrn_standards_decay_% 0.00
_diffrn_standards_interval_count 0
_diffrn_standards_number 3
_exptl_absorpt_coefficient_mu 0.868
_exptl_absorpt_correction_type none
_exptl_crystal_colour colorless
_exptl_crystal_density_diffrn 1.297
_exptl_crystal_density_method 'not measured'
_exptl_crystal_description needle
_exptl_crystal_F_000 1116.00
_exptl_crystal_size_max 0.35
_exptl_crystal_size_mid 0.20
_exptl_crystal_size_min 0.05
_refine_diff_density_max 0.25
_refine_diff_density_min -0.23
_refine_ls_abs_structure_details 'Flack, H. D. (1983), Acta Cryst. A39, 876-881. 712 Friedel Pairs'
_refine_ls_abs_structure_Flack -0.09(18)
_refine_ls_extinction_method none
_refine_ls_goodness_of_fit_ref 1.021
_refine_ls_hydrogen_treatment refall
_refine_ls_number_parameters 344
_refine_ls_number_reflns 3365
_refine_ls_R_factor_gt 0.0398
_refine_ls_shift/su_max 0.0030
_refine_ls_structure_factor_coef Fsqd
_refine_ls_weighting_details 'w = 1/[\s^2^(Fo^2^)+(0.0714P)^2^+1.3695P] where P=(Fo^2^+2Fc^2^)/3'
_refine_ls_weighting_scheme calc
_refine_ls_wR_factor_ref 0.1124
_reflns_number_gt 3044
_reflns_number_total 3366
_reflns_threshold_expression F^2^>2.0\s(F^2^)
_cod_data_source_file b603882d.txt
_cod_original_formula_sum 'C28 H30 F3 N2 O5 '
_cod_database_code 7101356

loop_
_symmetry_equiv_pos_site_id
_symmetry_equiv_pos_as_xyz
1 +X,+Y,+Z
2 -X,+Y,-Z
3 1/2+X,1/2+Y,+Z
4 1/2-X,1/2+Y,-Z

loop_
_atom_site_label
_atom_site_type_symbol
_atom_site_fract_x
_atom_site_fract_y
_atom_site_fract_z
_atom_site_U_iso_or_equiv
_atom_site_adp_type
_atom_site_occupancy
_atom_site_symmetry_multiplicity
_atom_site_calc_flag
_atom_site_refinement_flags
F(1) F 0.89929(6) -0.0913(2) 0.38314(12) 0.0602(4) Uani 1.00 1 d .
F(2) F 0.91266(6) -0.0045(3) 0.24459(13) 0.0690(5) Uani 1.00 1 d .
F(3) F 0.93971(6) 0.1783(3) 0.35899(17) 0.0734(6) Uani 1.00 1 d .
O(1) O 0.89257(6) 0.5082(3) 0.26051(13) 0.0492(5) Uani 1.00 1 d .
O(2) O 0.79173(6) 0.0783(3) 0.17478(14) 0.0529(5) Uani 1.00 1 d .
O(3) O 0.76326(6) 0.3639(3) 0.10383(13) 0.0531(5) Uani 1.00 1 d .
O(4) O 0.87005(6) 0.3592(4) 0.60102(12) 0.0564(5) Uani 1.00 1 d .
O(5) O 0.92551(6) 0.5777(3) 0.55579(12) 0.0491(5) Uani 1.00 1 d .
N(1) N 0.82809(6) 0.4032(3) 0.18524(13) 0.0344(4) Uani 1.00 1 d .
N(2) N 0.87780(6) 0.4407(3) 0.45149(13) 0.0392(5) Uani 1.00 1 d .
C(1) C 0.86275(9) 0.3771(4) 0.25269(17) 0.0353(5) Uani 1.00 1 d .
C(2) C 0.85969(8) 0.1974(4) 0.32087(17) 0.0327(5) Uani 1.00 1 d .
C(3) C 0.84547(8) 0.2866(4) 0.41492(17) 0.0317(5) Uani 1.00 1 d .
C(4) C 0.79723(8) 0.3679(4) 0.40219(16) 0.0330(5) Uani 1.00 1 d .
C(5) C 0.78701(10) 0.5750(4) 0.37998(19) 0.0428(6) Uani 1.00 1 d .
C(6) C 0.74249(11) 0.6373(5) 0.3614(2) 0.0556(8) Uani 1.00 1 d .
C(7) C 0.70784(10) 0.4941(6) 0.3664(2) 0.0542(8) Uani 1.00 1 d .
C(8) C 0.71730(10) 0.2891(6) 0.3890(2) 0.0530(8) Uani 1.00 1 d .
C(9) C 0.76184(9) 0.2253(5) 0.40680(19) 0.0426(6) Uani 1.00 1 d .
C(10) C 0.90337(10) 0.0741(4) 0.3272(2) 0.0462(6) Uani 1.00 1 d .
C(11) C 0.79397(10) 0.2623(4) 0.15780(19) 0.0404(6) Uani 1.00 1 d .
C(12) C 0.77272(11) 0.5855(5) 0.1016(2) 0.0553(8) Uani 1.00 1 d .
C(13) C 0.82175(11) 0.6086(4) 0.13868(19) 0.0443(6) Uani 1.00 1 d .
C(14) C 0.85602(11) 0.6512(5) 0.0651(2) 0.0506(7) Uani 1.00 1 d .
C(15) C 0.85667(10) 0.4894(5) -0.01038(19) 0.0446(6) Uani 1.00 1 d .
C(16) C 0.88028(11) 0.3041(5) 0.0025(2) 0.0561(8) Uani 1.00 1 d .
C(17) C 0.88101(12) 0.1524(6) -0.0669(2) 0.0710(10) Uani 1.00 1 d .
C(18) C 0.85775(16) 0.1868(8) -0.1493(2) 0.0803(12) Uani 1.00 1 d .
C(19) C 0.83459(13) 0.3714(9) -0.1633(2) 0.0765(12) Uani 1.00 1 d .
C(20) C 0.83353(11) 0.5213(6) -0.0956(2) 0.0578(8) Uani 1.00 1 d .
C(21) C 0.88996(8) 0.4502(4) 0.54290(18) 0.0354(5) Uani 1.00 1 d .
C(22) C 0.94568(9) 0.6229(5) 0.64895(18) 0.0479(7) Uani 1.00 1 d .
C(23) C 0.91230(12) 0.7434(7) 0.7020(2) 0.0701(10) Uani 1.00 1 d .
C(24) C 0.95926(13) 0.4182(7) 0.6972(2) 0.0806(12) Uani 1.00 1 d .
C(25) C 0.98662(12) 0.7502(9) 0.6287(2) 0.0899(15) Uani 1.00 1 d .
C(26) C 0.9994(11) -0.301(2) 0.0412(15) 0.324(18) Uani 1.00 1 d .
C(27) C 0.9898(2) -0.128(3) 0.0865(5) 0.204(8) Uani 1.00 1 d .
C(28) C 0.9965(4) 0.039(2) 0.0426(6) 0.217(6) Uani 1.00 1 d .
H(1) H 0.8351 0.1007 0.2970 0.039 Uiso 1.00 1 c R
H(2) H 0.8453 0.1671 0.4597 0.038 Uiso 1.00 1 c R
H(3) H 0.8107 0.6753 0.3775 0.051 Uiso 1.00 1 c R
H(4) H 0.7359 0.7791 0.3452 0.067 Uiso 1.00 1 c R
H(5) H 0.6773 0.5373 0.3542 0.065 Uiso 1.00 1 c R
H(6) H 0.6933 0.1903 0.3924 0.064 Uiso 1.00 1 c R
H(7) H 0.7682 0.0829 0.4223 0.051 Uiso 1.00 1 c R
H(8) H 0.8917 0.4984 0.4207 0.046 Uiso 1.00 1 c R
H(9) H 0.7520 0.6635 0.1409 0.066 Uiso 1.00 1 c R
H(10) H 0.7691 0.6400 0.0377 0.066 Uiso 1.00 1 c R
H(11) H 0.8237 0.7232 0.1859 0.053 Uiso 1.00 1 c R
H(12) H 0.8492 0.7899 0.0369 0.061 Uiso 1.00 1 c R
H(13) H 0.8867 0.6595 0.0958 0.061 Uiso 1.00 1 c R
H(14) H 0.8964 0.2792 0.0598 0.067 Uiso 1.00 1 c R
H(15) H 0.8976 0.0258 -0.0568 0.085 Uiso 1.00 1 c R
H(16) H 0.8576 0.0835 -0.1966 0.096 Uiso 1.00 1 c R
H(17) H 0.8189 0.3960 -0.2211 0.092 Uiso 1.00 1 c R
H(18) H 0.8170 0.6475 -0.1067 0.069 Uiso 1.00 1 c R
H(19) H 0.9169 0.8943 0.6927 0.084 Uiso 1.00 1 c R
H(20) H 0.9167 0.7101 0.7678 0.084 Uiso 1.00 1 c R
H(21) H 0.8814 0.7048 0.6803 0.084 Uiso 1.00 1 c R
H(22) H 0.9338 0.3659 0.7314 0.097 Uiso 1.00 1 c R
H(23) H 0.9854 0.4432 0.7400 0.097 Uiso 1.00 1 c R
H(24) H 0.9673 0.3139 0.6510 0.097 Uiso 1.00 1 c R
H(25) H 1.0126 0.6565 0.6220 0.108 Uiso 1.00 1 c R
H(26) H 0.9934 0.8486 0.6795 0.108 Uiso 1.00 1 c R
H(27) H 0.9807 0.8289 0.5713 0.108 Uiso 1.00 1 c R
H(28) H 1.0056 -0.4273 0.0744 0.389 Uiso 1.00 1 c R
H(29) H 0.9788 -0.1299 0.1469 0.245 Uiso 1.00 1 c R
H(30) H 0.9962 0.1690 0.0746 0.260 Uiso 1.00 1 c R

loop_
_atom_site_aniso_label
_atom_site_aniso_U_11
_atom_site_aniso_U_22
_atom_site_aniso_U_33
_atom_site_aniso_U_12
_atom_site_aniso_U_13
_atom_site_aniso_U_23
F(1) 0.0615(10) 0.0430(10) 0.0757(12) 0.0133(8) 0.0004(8) 0.0144(9)
F(2) 0.0702(11) 0.0653(12) 0.0736(12) 0.0234(10) 0.0231(10) -0.0071(10)
F(3) 0.0328(8) 0.0613(12) 0.1250(17) -0.0001(9) -0.0085(9) -0.0028(12)
O(1) 0.0607(12) 0.0433(11) 0.0433(10) -0.0216(10) -0.0012(9) 0.0011(9)
O(2) 0.0584(12) 0.0357(11) 0.0624(13) -0.0059(10) -0.0177(10) -0.0039(10)
O(3) 0.0503(11) 0.0555(13) 0.0520(11) 0.0081(10) -0.0113(9) 0.0011(10)
O(4) 0.0592(12) 0.0732(14) 0.0370(9) -0.0293(12) 0.0029(8) -0.0010(10)
O(5) 0.0460(10) 0.0686(13) 0.0324(9) -0.0256(10) -0.0009(7) -0.0064(10)
N(1) 0.0436(11) 0.0280(11) 0.0315(10) 0.0040(9) 0.0009(8) -0.0015(9)
N(2) 0.0435(11) 0.0419(13) 0.0317(10) -0.0190(10) -0.0023(8) 0.0004(10)
C(1) 0.0422(13) 0.0327(14) 0.0309(12) -0.0012(12) 0.0022(10) -0.0050(11)
C(2) 0.0340(12) 0.0280(13) 0.0359(12) -0.0027(11) -0.0010(10) -0.0006(10)
C(3) 0.0329(12) 0.0300(12) 0.0319(11) -0.0082(10) -0.0023(9) -0.0001(10)
C(4) 0.0342(12) 0.0376(13) 0.0271(11) -0.0014(11) -0.0001(9) -0.0029(11)
C(5) 0.0458(15) 0.0374(14) 0.0446(14) 0.0025(13) -0.0032(11) -0.0066(13)
C(6) 0.064(2) 0.0490(19) 0.0522(17) 0.0192(16) -0.0089(14) -0.0083(14)
C(7) 0.0393(15) 0.075(2) 0.0478(16) 0.0127(17) -0.0057(12) -0.0148(16)
C(8) 0.0360(14) 0.073(2) 0.0505(16) -0.0069(15) 0.0022(12) -0.0063(16)
C(9) 0.0405(14) 0.0472(16) 0.0401(14) -0.0054(12) 0.0004(11) 0.0042(12)
C(10) 0.0399(14) 0.0401(15) 0.0583(17) 0.0012(13) 0.0005(12) 0.0001(15)
C(11) 0.0451(15) 0.0372(16) 0.0379(13) 0.0034(12) -0.0073(12) -0.0071(12)
C(12) 0.0608(19) 0.0511(18) 0.0539(18) 0.0208(17) 0.0032(14) 0.0094(16)
C(13) 0.0678(18) 0.0298(14) 0.0353(13) 0.0059(13) 0.0043(12) 0.0028(11)
C(14) 0.0668(19) 0.0421(16) 0.0431(15) -0.0006(15) 0.0056(13) 0.0062(13)
C(15) 0.0451(14) 0.0517(17) 0.0375(14) -0.0039(14) 0.0082(11) 0.0029(13)
C(16) 0.0606(18) 0.062(2) 0.0474(16) -0.0000(17) 0.0146(14) 0.0012(15)
C(17) 0.080(2) 0.064(2) 0.072(2) 0.001(2) 0.039(2) -0.006(2)
C(18) 0.094(2) 0.089(3) 0.061(2) -0.024(2) 0.034(2) -0.027(2)
C(19) 0.075(2) 0.119(3) 0.0358(16) -0.027(2) 0.0056(15) -0.009(2)
C(20) 0.0545(17) 0.078(2) 0.0407(16) -0.0063(18) 0.0035(13) 0.0053(16)
C(21) 0.0299(11) 0.0393(14) 0.0368(13) -0.0063(11) -0.0001(10) -0.0011(11)
C(22) 0.0403(14) 0.070(2) 0.0329(13) -0.0126(14) -0.0021(11) -0.0169(14)
C(23) 0.0579(19) 0.089(2) 0.064(2) -0.0057(19) 0.0039(16) -0.034(2)
C(24) 0.069(2) 0.101(3) 0.070(2) 0.005(2) -0.0237(18) -0.005(2)
C(25) 0.061(2) 0.148(4) 0.060(2) -0.054(2) 0.0013(17) -0.032(2)
C(26) 0.324(18) 0.219(12) 0.41(4) -0.035(19) -0.21(3) 0.127(19)
C(27) 0.073(3) 0.45(2) 0.087(4) 0.053(9) 0.015(3) 0.070(9)
C(28) 0.248(11) 0.259(11) 0.135(7) 0.131(10) -0.073(9) -0.059(7)

loop_
_atom_type_symbol
_atom_type_description
_atom_type_scat_dispersion_real
_atom_type_scat_dispersion_imag
_atom_type_scat_source
C C 0.018 0.009
;
International Tables for Crystallography
(1992, Vol. C, Tables 4.2.6.8 and 6.1.1.4)
;
H H 0.000 0.000
;
International Tables for Crystallography
(1992, Vol. C, Table 6.1.1.4)
;
F F 0.073 0.053
;
International Tables for Crystallography
(1992, Vol. C, Tables 4.2.6.8 and 6.1.1.4)
;
N N 0.031 0.018
;
International Tables for Crystallography
(1992, Vol. C, Tables 4.2.6.8 and 6.1.1.4)
;
O O 0.049 0.032
;
International Tables for Crystallography
(1992, Vol. C, Tables 4.2.6.8 and 6.1.1.4)
;

loop_
_geom_angle_atom_site_label_1
_geom_angle_atom_site_label_2
_geom_angle_atom_site_label_3
_geom_angle
_geom_angle_site_symmetry_1
_geom_angle_site_symmetry_3
C(11) O(3) C(12) 111.2(2) . .
C(21) O(5) C(22) 121.7(2) . .
C(1) N(1) C(11) 128.4(2) . .
C(1) N(1) C(13) 119.9(2) . .
C(11) N(1) C(13) 111.5(2) . .
C(3) N(2) C(21) 121.6(2) . .
O(1) C(1) N(1) 119.2(2) . .
O(1) C(1) C(2) 121.6(2) . .
N(1) C(1) C(2) 118.9(2) . .
C(1) C(2) C(3) 108.9(2) . .
C(1) C(2) C(10) 110.6(2) . .
C(3) C(2) C(10) 113.9(2) . .
N(2) C(3) C(2) 111.45(19) . .
N(2) C(3) C(4) 114.2(2) . .
C(2) C(3) C(4) 108.15(18) . .
C(3) C(4) C(5) 123.0(2) . .
C(3) C(4) C(9) 118.4(2) . .
C(5) C(4) C(9) 118.5(2) . .
C(4) C(5) C(6) 120.6(2) . .
C(5) C(6) C(7) 120.1(3) . .
C(6) C(7) C(8) 120.0(2) . .
C(7) C(8) C(9) 120.2(3) . .
C(4) C(9) C(8) 120.6(2) . .
F(1) C(10) F(2) 106.1(2) . .
F(1) C(10) F(3) 106.2(2) . .
F(1) C(10) C(2) 110.1(2) . .
F(2) C(10) F(3) 107.4(2) . .
F(2) C(10) C(2) 110.7(2) . .
F(3) C(10) C(2) 115.8(2) . .
O(2) C(11) O(3) 123.4(2) . .
O(2) C(11) N(1) 128.1(2) . .
O(3) C(11) N(1) 108.4(2) . .
O(3) C(12) C(13) 105.6(2) . .
N(1) C(13) C(12) 99.9(2) . .
N(1) C(13) C(14) 113.7(2) . .
C(12) C(13) C(14) 114.9(2) . .
C(13) C(14) C(15) 114.8(2) . .
C(14) C(15) C(16) 120.8(2) . .
C(14) C(15) C(20) 121.4(2) . .
C(16) C(15) C(20) 117.7(2) . .
C(15) C(16) C(17) 121.4(3) . .
C(16) C(17) C(18) 119.6(3) . .
C(17) C(18) C(19) 119.5(4) . .
C(18) C(19) C(20) 121.4(3) . .
C(15) C(20) C(19) 120.3(3) . .
O(4) C(21) O(5) 127.3(2) . .
O(4) C(21) N(2) 123.3(2) . .
O(5) C(21) N(2) 109.4(2) . .
O(5) C(22) C(23) 109.0(2) . .
O(5) C(22) C(24) 109.7(2) . .
O(5) C(22) C(25) 102.6(2) . .
C(23) C(22) C(24) 111.6(2) . .
C(23) C(22) C(25) 112.6(3) . .
C(24) C(22) C(25) 110.9(2) . .
C(26) C(26) C(27) 121.0(17) 75502 .
C(26) C(27) C(28) 114.0(12) . .
C(27) C(28) C(28) 122.1(13) . 75502
C(3) N(2) H(8) 120.1 . .
C(21) N(2) H(8) 116.9 . .
C(1) C(2) H(1) 107.7 . .
C(3) C(2) H(1) 107.7 . .
C(10) C(2) H(1) 107.7 . .
N(2) C(3) H(2) 107.6 . .
C(2) C(3) H(2) 107.6 . .
C(4) C(3) H(2) 107.6 . .
C(4) C(5) H(3) 119.7 . .
C(6) C(5) H(3) 119.7 . .
C(5) C(6) H(4) 120.0 . .
C(7) C(6) H(4) 119.9 . .
C(6) C(7) H(5) 120.0 . .
C(8) C(7) H(5) 120.0 . .
C(7) C(8) H(6) 119.9 . .
C(9) C(8) H(6) 119.9 . .
C(4) C(9) H(7) 119.7 . .
C(8) C(9) H(7) 119.7 . .
O(3) C(12) H(9) 110.6 . .
O(3) C(12) H(10) 110.6 . .
C(13) C(12) H(9) 110.6 . .
C(13) C(12) H(10) 110.6 . .
H(9) C(12) H(10) 108.7 . .
N(1) C(13) H(11) 109.3 . .
C(12) C(13) H(11) 109.3 . .
C(14) C(13) H(11) 109.3 . .
C(13) C(14) H(12) 108.6 . .
C(13) C(14) H(13) 108.6 . .
C(15) C(14) H(12) 108.6 . .
C(15) C(14) H(13) 108.6 . .
H(12) C(14) H(13) 107.5 . .
C(15) C(16) H(14) 119.3 . .
C(17) C(16) H(14) 119.3 . .
C(16) C(17) H(15) 120.2 . .
C(18) C(17) H(15) 120.2 . .
C(17) C(18) H(16) 120.3 . .
C(19) C(18) H(16) 120.3 . .
C(18) C(19) H(17) 119.3 . .
C(20) C(19) H(17) 119.3 . .
C(15) C(20) H(18) 119.8 . .
C(19) C(20) H(18) 119.8 . .
C(22) C(23) H(19) 109.5 . .
C(22) C(23) H(20) 109.5 . .
C(22) C(23) H(21) 109.5 . .
H(19) C(23) H(20) 109.5 . .
H(19) C(23) H(21) 109.5 . .
H(20) C(23) H(21) 109.5 . .
C(22) C(24) H(22) 109.5 . .
C(22) C(24) H(23) 109.5 . .
C(22) C(24) H(24) 109.5 . .
H(22) C(24) H(23) 109.5 . .
H(22) C(24) H(24) 109.5 . .
H(23) C(24) H(24) 109.5 . .
C(22) C(25) H(25) 109.5 . .
C(22) C(25) H(26) 109.5 . .
C(22) C(25) H(27) 109.5 . .
H(25) C(25) H(26) 109.5 . .
H(25) C(25) H(27) 109.5 . .
H(26) C(25) H(27) 109.5 . .
C(26) C(26) H(28) 119.5 75502 .
C(27) C(26) H(28) 119.5 . .
C(26) C(27) H(29) 123.0 . .
C(28) C(27) H(29) 123.0 . .
C(27) C(28) H(30) 118.9 . .
C(28) C(28) H(30) 118.9 75502 .

loop_
_geom_bond_atom_site_label_1
_geom_bond_atom_site_label_2
_geom_bond_distance
_geom_bond_site_symmetry_2
F(1) C(10) 1.338(3) .
F(2) C(10) 1.340(3) .
F(3) C(10) 1.324(3) .
O(1) C(1) 1.214(3) .
O(2) C(11) 1.199(3) .
O(3) C(11) 1.334(3) .
O(3) C(12) 1.439(4) .
O(4) C(21) 1.201(3) .
O(5) C(21) 1.332(3) .
O(5) C(22) 1.477(3) .
N(1) C(1) 1.389(3) .
N(1) C(11) 1.392(3) .
N(1) C(13) 1.479(3) .
N(2) C(3) 1.450(3) .
N(2) C(21) 1.357(3) .
C(1) C(2) 1.518(3) .
C(2) C(3) 1.555(3) .
C(2) C(10) 1.508(3) .
C(3) C(4) 1.518(3) .
C(4) C(5) 1.387(4) .
C(4) C(9) 1.388(3) .
C(5) C(6) 1.386(4) .
C(6) C(7) 1.374(4) .
C(7) C(8) 1.371(5) .
C(8) C(9) 1.388(4) .
C(12) C(13) 1.525(4) .
C(13) C(14) 1.532(4) .
C(14) C(15) 1.504(4) .
C(15) C(16) 1.377(4) .
C(15) C(20) 1.396(4) .
C(16) C(17) 1.395(5) .
C(17) C(18) 1.366(5) .
C(18) C(19) 1.369(7) .
C(19) C(20) 1.370(5) .
C(22) C(23) 1.493(4) .
C(22) C(24) 1.522(5) .
C(22) C(25) 1.497(5) .
C(26) C(26) 1.20(3) 75502
C(26) C(27) 1.32(2) .
C(27) C(28) 1.26(2) .
C(28) C(28) 1.264(13) 75502
N(2) H(8) 0.721 .
C(2) H(1) 1.000 .
C(3) H(2) 1.000 .
C(5) H(3) 0.950 .
C(6) H(4) 0.950 .
C(7) H(5) 0.950 .
C(8) H(6) 0.950 .
C(9) H(7) 0.950 .
C(12) H(9) 0.990 .
C(12) H(10) 0.990 .
C(13) H(11) 1.000 .
C(14) H(12) 0.990 .
C(14) H(13) 0.990 .
C(16) H(14) 0.950 .
C(17) H(15) 0.950 .
C(18) H(16) 0.950 .
C(19) H(17) 0.950 .
C(20) H(18) 0.950 .
C(23) H(19) 0.980 .
C(23) H(20) 0.980 .
C(23) H(21) 0.980 .
C(24) H(22) 0.980 .
C(24) H(23) 0.980 .
C(24) H(24) 0.980 .
C(25) H(25) 0.980 .
C(25) H(26) 0.980 .
C(25) H(27) 0.980 .
C(26) H(28) 0.950 .
C(27) H(29) 0.950 .
C(28) H(30) 0.950 .

loop_
_geom_contact_atom_site_label_1
_geom_contact_atom_site_label_2
_geom_contact_distance
_geom_contact_site_symmetry_2
F(1) O(1) 3.108(2) 54501
F(1) O(5) 3.333(2) 54501
F(1) N(2) 3.212(2) 54501
F(1) C(25) 3.529(4) 74602
F(2) O(1) 3.168(2) 54501
F(2) C(27) 3.405(8) .
F(3) C(24) 3.485(4) 75602
F(3) C(25) 3.485(5) 74602
O(1) F(1) 3.108(2) 56501
O(1) F(2) 3.168(2) 56501
O(2) C(12) 3.349(4) 54501
O(2) C(13) 3.169(3) 54501
O(3) C(12) 3.581(3) 64504
O(3) C(20) 3.592(4) 64504
O(4) C(7) 3.320(4) 64604
O(5) F(1) 3.333(2) 56501
N(2) F(1) 3.212(2) 56501
C(6) C(9) 3.417(4) 65604
C(7) O(4) 3.320(4) 65604
C(9) C(6) 3.417(4) 64604
C(12) O(2) 3.349(4) 56501
C(12) O(3) 3.581(3) 65504
C(13) O(2) 3.169(3) 56501
C(20) O(3) 3.592(4) 65504
C(24) F(3) 3.485(4) 75602
C(25) F(1) 3.529(4) 76602
C(25) F(3) 3.485(5) 76602
C(27) F(2) 3.405(8) .
F(1) H(3) 3.004 54501
F(1) H(8) 2.679 54501
F(1) H(25) 3.062 74602
F(1) H(26) 3.364 74602
F(1) H(27) 3.580 54501
F(2) H(11) 3.226 54501
F(2) H(13) 3.106 54501
F(2) H(25) 3.582 74602
F(2) H(26) 3.078 74602
F(2) H(29) 2.595 .
F(3) H(23) 3.180 75602
F(3) H(24) 2.890 75602
F(3) H(25) 3.359 75602
F(3) H(26) 2.955 74602
F(3) H(27) 3.353 74602
O(1) H(25) 3.339 75602
O(2) H(4) 3.588 54501
O(2) H(9) 2.920 54501
O(2) H(10) 3.470 54501
O(2) H(10) 3.509 64504
O(2) H(11) 2.451 54501
O(2) H(12) 3.255 54501
O(2) H(17) 3.563 64504
O(2) H(18) 3.339 64504
O(3) H(10) 2.638 64504
O(3) H(18) 2.742 64504
O(4) H(4) 3.302 64604
O(4) H(5) 2.582 64604
O(4) H(6) 2.823 65604
O(4) H(16) 3.455 55601
O(4) H(17) 3.065 55601
O(4) H(19) 3.499 54501
O(5) H(25) 3.276 75602
N(2) H(6) 3.542 65604
C(4) H(7) 3.547 65604
C(5) H(6) 3.403 65604
C(5) H(7) 3.342 56501
C(5) H(7) 3.370 65604
C(6) H(7) 3.054 56501
C(6) H(7) 3.188 65604
C(6) H(17) 3.125 65504
C(7) H(2) 3.232 65604
C(7) H(7) 3.161 65604
C(7) H(16) 3.105 65504
C(7) H(17) 3.382 65504
C(7) H(21) 3.258 64604
C(8) H(4) 3.358 54501
C(8) H(7) 3.325 65604
C(8) H(21) 3.082 64604
C(9) H(4) 3.063 54501
C(9) H(7) 3.512 65604
C(10) H(26) 3.376 74602
C(11) H(10) 3.402 64504
C(11) H(11) 3.559 54501
C(11) H(18) 3.401 64504
C(14) H(15) 3.246 56501
C(16) H(12) 3.442 54501
C(17) H(12) 2.935 54501
C(18) H(5) 3.239 64504
C(18) H(9) 3.253 64504
C(18) H(19) 3.489 54401
C(18) H(22) 3.120 55401
C(19) H(4) 3.329 64504
C(19) H(5) 3.495 64504
C(19) H(9) 2.911 64504
C(19) H(20) 3.431 55401
C(19) H(21) 3.448 55401
C(19) H(22) 3.373 55401
C(20) H(9) 3.438 64504
C(20) H(20) 3.449 55401
C(21) H(6) 3.082 65604
C(23) H(5) 3.309 65604
C(23) H(6) 3.358 65604
C(23) H(16) 3.114 56601
C(24) H(19) 3.561 54501
C(24) H(28) 3.560 76602
C(25) H(27) 3.143 75602
C(25) H(29) 3.447 76602
C(26) H(13) 3.471 54501
C(26) H(23) 3.575 74602
C(26) H(30) 3.409 54501
C(27) H(13) 3.339 54501
C(27) H(15) 3.481 .
C(27) H(15) 3.515 75502
C(27) H(20) 3.543 74602
C(27) H(26) 3.408 74602
C(28) H(14) 3.348 .
C(28) H(15) 3.191 .
C(28) H(15) 3.125 75502
C(28) H(28) 3.437 56501
H(1) H(3) 3.048 54501
H(1) H(11) 2.903 54501
H(2) C(7) 3.232 64604
H(2) H(3) 3.483 54501
H(2) H(5) 2.933 64604
H(3) F(1) 3.004 56501
H(3) H(1) 3.048 56501
H(3) H(2) 3.483 56501
H(3) H(6) 3.348 65604
H(3) H(7) 2.969 56501
H(4) O(2) 3.588 56501
H(4) O(4) 3.302 65604
H(4) C(8) 3.358 56501
H(4) C(9) 3.063 56501
H(4) C(19) 3.329 65504
H(4) H(6) 2.998 56501
H(4) H(7) 2.406 56501
H(4) H(17) 2.474 65504
H(5) O(4) 2.582 65604
H(5) C(18) 3.239 65504
H(5) C(19) 3.495 65504
H(5) C(23) 3.309 64604
H(5) H(2) 2.933 65604
H(5) H(7) 3.557 65604
H(5) H(16) 2.477 65504
H(5) H(17) 2.995 65504
H(5) H(19) 2.972 64604
H(5) H(21) 2.766 64604
H(6) O(4) 2.823 64604
H(6) N(2) 3.542 64604
H(6) C(5) 3.403 64604
H(6) C(21) 3.082 64604
H(6) C(23) 3.358 64604
H(6) H(3) 3.348 64604
H(6) H(4) 2.998 54501
H(6) H(17) 3.118 64504
H(6) H(21) 2.399 64604
H(7) C(4) 3.547 64604
H(7) C(5) 3.342 54501
H(7) C(5) 3.370 64604
H(7) C(6) 3.054 54501
H(7) C(6) 3.188 64604
H(7) C(7) 3.161 64604
H(7) C(8) 3.325 64604
H(7) C(9) 3.512 64604
H(7) H(3) 2.969 54501
H(7) H(4) 2.406 54501
H(7) H(5) 3.557 64604
H(8) F(1) 2.679 56501
H(8) H(25) 3.094 75602
H(9) O(2) 2.920 56501
H(9) C(18) 3.253 65504
H(9) C(19) 2.911 65504
H(9) C(20) 3.438 65504
H(9) H(16) 3.415 65504
H(9) H(17) 2.860 65504
H(10) O(2) 3.470 56501
H(10) O(2) 3.509 65504
H(10) O(3) 2.638 65504
H(10) C(11) 3.402 65504
H(10) H(10) 3.531 64504
H(10) H(10) 3.531 65504
H(11) F(2) 3.226 56501
H(11) O(2) 2.451 56501
H(11) C(11) 3.559 56501
H(11) H(1) 2.903 56501
H(12) O(2) 3.255 56501
H(12) C(16) 3.442 56501
H(12) C(17) 2.935 56501
H(12) H(14) 3.421 56501
H(12) H(15) 2.518 56501
H(13) F(2) 3.106 56501
H(13) C(26) 3.471 56501
H(13) C(27) 3.339 56501
H(13) H(15) 3.242 56501
H(13) H(28) 3.583 56501
H(13) H(29) 3.087 56501
H(14) C(28) 3.348 .
H(14) H(12) 3.421 54501
H(14) H(30) 3.027 .
H(15) C(14) 3.246 54501
H(15) C(27) 3.481 .
H(15) C(27) 3.515 75502
H(15) C(28) 3.191 .
H(15) C(28) 3.125 75502
H(15) H(12) 2.518 54501
H(15) H(13) 3.242 54501
H(15) H(18) 3.436 54501
H(15) H(20) 3.313 54401
H(15) H(30) 3.519 .
H(15) H(30) 3.287 75502
H(16) O(4) 3.455 55401
H(16) C(7) 3.105 64504
H(16) C(23) 3.114 54401
H(16) H(5) 2.477 64504
H(16) H(9) 3.415 64504
H(16) H(18) 3.316 54501
H(16) H(19) 2.715 54401
H(16) H(20) 3.007 54401
H(16) H(21) 3.101 54401
H(16) H(22) 3.101 55401
H(17) O(2) 3.563 65504
H(17) O(4) 3.065 55401
H(17) C(6) 3.125 64504
H(17) C(7) 3.382 64504
H(17) H(4) 2.474 64504
H(17) H(5) 2.995 64504
H(17) H(6) 3.118 65504
H(17) H(9) 2.860 64504
H(17) H(20) 3.521 55401
H(17) H(21) 3.096 55401
H(17) H(22) 3.502 55401
H(18) O(2) 3.339 65504
H(18) O(3) 2.742 65504
H(18) C(11) 3.401 65504
H(18) H(15) 3.436 56501
H(18) H(16) 3.316 56501
H(18) H(20) 3.562 55401
H(19) O(4) 3.499 56501
H(19) C(18) 3.489 56601
H(19) C(24) 3.561 56501
H(19) H(5) 2.972 65604
H(19) H(16) 2.715 56601
H(19) H(22) 3.089 56501
H(19) H(24) 3.131 56501
H(20) C(19) 3.431 55601
H(20) C(20) 3.449 55601
H(20) C(27) 3.543 76602
H(20) H(15) 3.313 56601
H(20) H(16) 3.007 56601
H(20) H(17) 3.521 55601
H(20) H(18) 3.562 55601
H(20) H(28) 3.276 76602
H(20) H(29) 3.422 76602
H(21) C(7) 3.258 65604
H(21) C(8) 3.082 65604
H(21) C(19) 3.448 55601
H(21) H(5) 2.766 65604
H(21) H(6) 2.399 65604
H(21) H(16) 3.101 56601
H(21) H(17) 3.096 55601
H(22) C(18) 3.120 55601
H(22) C(19) 3.373 55601
H(22) H(16) 3.101 55601
H(22) H(17) 3.502 55601
H(22) H(19) 3.089 54501
H(22) H(28) 3.514 76602
H(23) F(3) 3.180 75602
H(23) C(26) 3.575 76602
H(23) H(28) 2.814 76602
H(23) H(29) 3.318 76602
H(23) H(30) 3.228 75602
H(24) F(3) 2.890 75602
H(24) H(19) 3.131 54501
H(24) H(26) 3.082 54501
H(24) H(27) 3.327 54501
H(25) F(1) 3.062 76602
H(25) F(2) 3.582 76602
H(25) F(3) 3.359 75602
H(25) O(1) 3.339 75602
H(25) O(5) 3.276 75602
H(25) H(8) 3.094 75602
H(25) H(25) 3.581 75602
H(25) H(27) 3.027 75602
H(26) F(1) 3.364 76602
H(26) F(2) 3.078 76602
H(26) F(3) 2.955 76602
H(26) C(10) 3.376 76602
H(26) C(27) 3.408 76602
H(26) H(24) 3.082 56501
H(26) H(29) 2.612 76602
H(27) F(1) 3.580 56501
H(27) F(3) 3.353 76602
H(27) C(25) 3.143 75602
H(27) H(24) 3.327 56501
H(27) H(25) 3.027 75602
H(27) H(27) 2.411 75602
H(28) C(24) 3.560 74602
H(28) C(28) 3.437 54501
H(28) H(13) 3.583 54501
H(28) H(20) 3.276 74602
H(28) H(22) 3.514 74602
H(28) H(23) 2.814 74602
H(28) H(30) 2.584 54501
H(28) H(30) 3.356 74502
H(29) F(2) 2.595 .
H(29) C(25) 3.447 74602
H(29) H(13) 3.087 54501
H(29) H(20) 3.422 74602
H(29) H(23) 3.318 74602
H(29) H(26) 2.612 74602
H(30) C(26) 3.409 56501
H(30) H(14) 3.027 .
H(30) H(15) 3.519 .
H(30) H(15) 3.287 75502
H(30) H(23) 3.228 75602
H(30) H(28) 2.584 56501
H(30) H(28) 3.356 76502

loop_
_geom_torsion_atom_site_label_1
_geom_torsion_atom_site_label_2
_geom_torsion_atom_site_label_3
_geom_torsion_atom_site_label_4
_geom_torsion
_geom_torsion_site_symmetry_1
_geom_torsion_site_symmetry_3
_geom_torsion_site_symmetry_4
C(11) O(3) C(12) C(13) 16.5(3) . . .
C(12) O(3) C(11) O(2) 175.5(2) . . .
C(12) O(3) C(11) N(1) -7.0(3) . . .
C(21) O(5) C(22) C(23) -66.4(3) . . .
C(21) O(5) C(22) C(24) 56.1(3) . . .
C(21) O(5) C(22) C(25) 174.1(2) . . .
C(22) O(5) C(21) O(4) 0.3(4) . . .
C(22) O(5) C(21) N(2) 178.5(2) . . .
C(1) N(1) C(11) O(2) -14.1(4) . . .
C(1) N(1) C(11) O(3) 168.6(2) . . .
C(11) N(1) C(1) O(1) 172.0(2) . . .
C(11) N(1) C(1) C(2) -14.2(3) . . .
C(1) N(1) C(13) C(12) -160.1(2) . . .
C(1) N(1) C(13) C(14) 77.0(3) . . .
C(13) N(1) C(1) O(1) -14.0(3) . . .
C(13) N(1) C(1) C(2) 159.8(2) . . .
C(11) N(1) C(13) C(12) 14.9(2) . . .
C(11) N(1) C(13) C(14) -107.9(2) . . .
C(13) N(1) C(11) O(2) 171.4(2) . . .
C(13) N(1) C(11) O(3) -5.9(3) . . .
C(3) N(2) C(21) O(4) -12.7(4) . . .
C(3) N(2) C(21) O(5) 168.9(2) . . .
C(21) N(2) C(3) C(2) -140.5(2) . . .
C(21) N(2) C(3) C(4) 96.6(2) . . .
O(1) C(1) C(2) C(3) 70.0(3) . . .
O(1) C(1) C(2) C(10) -55.9(3) . . .
N(1) C(1) C(2) C(3) -103.7(2) . . .
N(1) C(1) C(2) C(10) 130.4(2) . . .
C(1) C(2) C(3) N(2) -59.3(2) . . .
C(1) C(2) C(3) C(4) 67.1(2) . . .
C(1) C(2) C(10) F(1) -176.2(2) . . .
C(1) C(2) C(10) F(2) -59.2(2) . . .
C(1) C(2) C(10) F(3) 63.3(3) . . .
C(3) C(2) C(10) F(1) 60.7(2) . . .
C(3) C(2) C(10) F(2) 177.7(2) . . .
C(3) C(2) C(10) F(3) -59.8(3) . . .
C(10) C(2) C(3) N(2) 64.7(2) . . .
C(10) C(2) C(3) C(4) -168.9(2) . . .
N(2) C(3) C(4) C(5) 31.9(3) . . .
N(2) C(3) C(4) C(9) -152.6(2) . . .
C(2) C(3) C(4) C(5) -92.8(2) . . .
C(2) C(3) C(4) C(9) 82.7(2) . . .
C(3) C(4) C(5) C(6) 174.5(2) . . .
C(3) C(4) C(9) C(8) -175.3(2) . . .
C(5) C(4) C(9) C(8) 0.4(3) . . .
C(9) C(4) C(5) C(6) -1.0(4) . . .
C(4) C(5) C(6) C(7) 1.1(4) . . .
C(5) C(6) C(7) C(8) -0.6(4) . . .
C(6) C(7) C(8) C(9) -0.0(4) . . .
C(7) C(8) C(9) C(4) 0.1(3) . . .
O(3) C(12) C(13) N(1) -18.0(2) . . .
O(3) C(12) C(13) C(14) 104.1(2) . . .
N(1) C(13) C(14) C(15) 57.5(3) . . .
C(12) C(13) C(14) C(15) -56.7(3) . . .
C(13) C(14) C(15) C(16) -81.7(3) . . .
C(13) C(14) C(15) C(20) 98.4(3) . . .
C(14) C(15) C(16) C(17) 179.7(3) . . .
C(14) C(15) C(20) C(19) -179.9(2) . . .
C(16) C(15) C(20) C(19) 0.1(4) . . .
C(20) C(15) C(16) C(17) -0.3(4) . . .
C(15) C(16) C(17) C(18) -0.2(5) . . .
C(16) C(17) C(18) C(19) 1.0(6) . . .
C(17) C(18) C(19) C(20) -1.2(6) . . .
C(18) C(19) C(20) C(15) 0.6(6) . . .
C(26) C(26) C(27) C(28) -22(3) 75502 . .
C(27) C(26) C(26) C(27) 27(4) . 75502 75502
C(26) C(27) C(28) C(28) 13(2) . . 75502
C(27) C(28) C(28) C(27) -9.6(19) . 75502 75502
